data_2237390
loop_
_publ_author_name
'Sakamoto, Rei'
'Sasagawa, Kosuke'
'Hijikata, Daichi'
'Okamoto, Akiko'
'Yonezawa, Noriyuki'

_publ_section_title
;
 1-Benzoylnaphthalene-2,7-diyl dibenzoate
;
_journal_coeditor_code RZ5035
_journal_issue 2
_journal_name_full 'Acta Crystallographica Section E'
_journal_page_first o210
_journal_paper_doi 10.1107/S1600536812052026
_journal_volume 69
_journal_year 2013
_chemical_formula_iupac 'C31 H20 O5'
_chemical_formula_moiety 'C31 H20 O5'
_chemical_formula_sum 'C31 H20 O5'
_chemical_formula_weight 472.47
_chemical_name_systematic
;
1-Benzoylnaphthalene-2,7-diyl dibenzoate
;
_space_group_IT_number 14
_symmetry_cell_setting monoclinic
_symmetry_space_group_name_Hall '-P 2yn'
_symmetry_space_group_name_H-M 'P 1 21/n 1'
_atom_sites_solution_hydrogens geom
_atom_sites_solution_primary direct
_atom_sites_solution_secondary difmap
_audit_creation_method SHELXL-97
_cell_angle_alpha 90.00
_cell_angle_beta 99.1800(10)
_cell_angle_gamma 90.00
_cell_formula_units_Z 4
_cell_length_a 16.1318(3)
_cell_length_b 7.18561(13)
_cell_length_c 20.7333(4)
_cell_measurement_reflns_used 33959
_cell_measurement_temperature 193(2)
_cell_measurement_theta_max 68.20
_cell_measurement_theta_min 3.23
_cell_volume 2372.56(8)
_computing_cell_refinement 'PROCESS-AUTO (Rigaku, 1998)'
_computing_data_collection 'PROCESS-AUTO (Rigaku, 1998)'
_computing_data_reduction 'CrystalStructure (Rigaku, 2010)'
_computing_molecular_graphics 'ORTEPIII (Burnett & Johnson, 1996)'
_computing_publication_material 'SHELXL97 (Sheldrick, 2008)'
_computing_structure_refinement 'SHELXL97 (Sheldrick, 2008)'
_computing_structure_solution 'SIR2004 (Burla <i>et al.</i>, 2005)'
_diffrn_ambient_temperature 193(2)
_diffrn_detector_area_resol_mean 10.000
_diffrn_measured_fraction_theta_full 0.986
_diffrn_measured_fraction_theta_max 0.986
_diffrn_measurement_device_type 'Rigaku R-AXIS RAPID'
_diffrn_measurement_method \w
_diffrn_radiation_monochromator graphite
_diffrn_radiation_source 'fine-focus sealed tube'
_diffrn_radiation_type CuK\a
_diffrn_radiation_wavelength 1.54187
_diffrn_reflns_av_R_equivalents 0.0269
_diffrn_reflns_av_sigmaI/netI 0.0142
_diffrn_reflns_limit_h_max 19
_diffrn_reflns_limit_h_min -19
_diffrn_reflns_limit_k_max 8
_diffrn_reflns_limit_k_min -8
_diffrn_reflns_limit_l_max 24
_diffrn_reflns_limit_l_min -24
_diffrn_reflns_number 40057
_diffrn_reflns_theta_full 68.20
_diffrn_reflns_theta_max 68.20
_diffrn_reflns_theta_min 3.23
_exptl_absorpt_coefficient_mu 0.728
_exptl_absorpt_correction_T_max 0.8111
_exptl_absorpt_correction_T_min 0.7594
_exptl_absorpt_correction_type numerical
_exptl_absorpt_process_details '(NUMABS; Higashi, 1999)'
_exptl_crystal_colour colorless
_exptl_crystal_density_diffrn 1.323
_exptl_crystal_density_method 'not measured'
_exptl_crystal_description block
_exptl_crystal_F_000 984
_exptl_crystal_size_max 0.40
_exptl_crystal_size_mid 0.40
_exptl_crystal_size_min 0.30
_refine_diff_density_max 0.175
_refine_diff_density_min -0.155
_refine_ls_extinction_coef 0.0025(2)
_refine_ls_extinction_expression Fc^*^=kFc[1+0.001xFc^2^\l^3^/sin(2\q)]^-1/4^
_refine_ls_extinction_method 'SHELXL97 (Sheldrick, 2008)'
_refine_ls_goodness_of_fit_ref 1.067
_refine_ls_hydrogen_treatment constr
_refine_ls_matrix_type full
_refine_ls_number_parameters 326
_refine_ls_number_reflns 4282
_refine_ls_number_restraints 0
_refine_ls_restrained_S_all 1.067
_refine_ls_R_factor_all 0.0416
_refine_ls_R_factor_gt 0.0372
_refine_ls_shift/su_max 0.000
_refine_ls_shift/su_mean 0.000
_refine_ls_structure_factor_coef Fsqd
_refine_ls_weighting_details 'calc w=1/[\s^2^(Fo^2^)+(0.0548P)^2^+0.4366P] where P=(Fo^2^+2Fc^2^)/3'
_refine_ls_weighting_scheme calc
_refine_ls_wR_factor_gt 0.0992
_refine_ls_wR_factor_ref 0.1025
_reflns_number_gt 3753
_reflns_number_total 4282
_reflns_threshold_expression I>2sigma(I)
_cod_data_source_file rz5035.cif
_cod_data_source_block I
_cod_original_cell_volume 2372.56(7)
_cod_original_sg_symbol_H-M 'P 21/n'
_cod_database_code 2237390
_cod_database_fobs_code 2237390

loop_
_symmetry_equiv_pos_as_xyz
+X,+Y,+Z
1/2-X,1/2+Y,1/2-Z
-X,-Y,-Z
1/2+X,1/2-Y,1/2+Z

loop_
_atom_site_type_symbol
_atom_site_label
_atom_site_fract_x
_atom_site_fract_y
_atom_site_fract_z
_atom_site_U_iso_or_equiv
_atom_site_adp_type
_atom_site_calc_flag
_atom_site_refinement_flags
_atom_site_occupancy
_atom_site_symmetry_multiplicity
O O1 0.26313(6) 0.21093(12) 0.46194(4) 0.0438(2) Uani d . 1 1
O O2 0.20361(5) 0.66287(13) 0.43467(4) 0.0425(2) Uani d . 1 1
O O3 0.21367(7) 0.6819(2) 0.54365(5) 0.0750(4) Uani d . 1 1
O O4 0.56034(6) 0.12325(13) 0.37018(4) 0.0434(2) Uani d . 1 1
O O5 0.52644(9) 0.19992(17) 0.26435(5) 0.0712(4) Uani d . 1 1
C C1 0.32080(7) 0.47803(17) 0.42157(6) 0.0336(3) Uani d . 1 1
C C2 0.29093(8) 0.64552(18) 0.43808(6) 0.0378(3) Uani d . 1 1
C C3 0.34234(9) 0.80265(18) 0.45251(6) 0.0424(3) Uani d . 1 1
H H3 0.3195 0.9172 0.4644 0.051 Uiso calc R 1 1
C C4 0.42574(9) 0.78701(17) 0.44913(6) 0.0405(3) Uani d . 1 1
H H4 0.4613 0.8917 0.4596 0.049 Uiso calc R 1 1
C C5 0.54650(8) 0.60238(19) 0.42507(6) 0.0409(3) Uani d . 1 1
H H5 0.5828 0.7056 0.4362 0.049 Uiso calc R 1 1
C C6 0.57842(8) 0.4414(2) 0.40428(6) 0.0426(3) Uani d . 1 1
H H6 0.6362 0.4326 0.4005 0.051 Uiso calc R 1 1
C C7 0.52458(8) 0.28923(18) 0.38861(6) 0.0376(3) Uani d . 1 1
C C8 0.44177(8) 0.29459(17) 0.39456(6) 0.0350(3) Uani d . 1 1
H H8 0.4074 0.1878 0.3845 0.042 Uiso calc R 1 1
C C9 0.46055(8) 0.61883(17) 0.43044(6) 0.0354(3) Uani d . 1 1
C C10 0.40728(7) 0.46095(16) 0.41582(5) 0.0327(3) Uani d . 1 1
C C11 0.26389(7) 0.31006(17) 0.41439(6) 0.0341(3) Uani d . 1 1
C C12 0.21077(8) 0.27099(18) 0.35081(6) 0.0386(3) Uani d . 1 1
C C13 0.16406(9) 0.1071(2) 0.34343(7) 0.0495(3) Uani d . 1 1
H H13 0.1692 0.0191 0.3780 0.059 Uiso calc R 1 1
C C14 0.11042(10) 0.0725(3) 0.28590(8) 0.0637(5) Uani d . 1 1
H H14 0.0785 -0.0391 0.2809 0.076 Uiso calc R 1 1
C C15 0.10333(11) 0.1994(3) 0.23606(8) 0.0713(5) Uani d . 1 1
H H15 0.0652 0.1768 0.1970 0.086 Uiso calc R 1 1
C C16 0.15089(12) 0.3593(3) 0.24206(8) 0.0729(5) Uani d . 1 1
H H16 0.1466 0.4446 0.2067 0.088 Uiso calc R 1 1
C C17 0.20496(10) 0.3964(2) 0.29958(7) 0.0544(4) Uani d . 1 1
H H17 0.2377 0.5068 0.3038 0.065 Uiso calc R 1 1
C C18 0.17106(9) 0.68610(19) 0.49101(7) 0.0450(3) Uani d . 1 1
C C19 0.07915(8) 0.71619(18) 0.47694(7) 0.0413(3) Uani d . 1 1
C C20 0.03506(8) 0.72662(19) 0.41374(7) 0.0433(3) Uani d . 1 1
H H20 0.0637 0.7108 0.3775 0.052 Uiso calc R 1 1
C C21 -0.05051(9) 0.7600(2) 0.40370(8) 0.0506(4) Uani d . 1 1
H H21 -0.0807 0.7679 0.3605 0.061 Uiso calc R 1 1
C C22 -0.09207(9) 0.7819(2) 0.45659(8) 0.0556(4) Uani d . 1 1
H H22 -0.1507 0.8059 0.4497 0.067 Uiso calc R 1 1
C C23 -0.04879(10) 0.7690(2) 0.51924(8) 0.0560(4) Uani d . 1 1
H H23 -0.0778 0.7826 0.5554 0.067 Uiso calc R 1 1
C C24 0.03664(10) 0.7363(2) 0.52965(7) 0.0505(4) Uani d . 1 1
H H24 0.0664 0.7276 0.5730 0.061 Uiso calc R 1 1
C C25 0.56198(8) 0.0984(2) 0.30540(6) 0.0439(3) Uani d . 1 1
C C26 0.61134(8) -0.06865(19) 0.29340(6) 0.0415(3) Uani d . 1 1
C C27 0.59531(11) -0.1511(2) 0.23219(8) 0.0579(4) Uani d . 1 1
H H27 0.5543 -0.0993 0.1991 0.069 Uiso calc R 1 1
C C28 0.63909(12) -0.3084(2) 0.21950(9) 0.0670(5) Uani d . 1 1
H H28 0.6277 -0.3655 0.1777 0.080 Uiso calc R 1 1
C C29 0.69917(10) -0.3831(2) 0.26699(8) 0.0577(4) Uani d . 1 1
H H29 0.7287 -0.4921 0.2581 0.069 Uiso calc R 1 1
C C30 0.71647(9) -0.2999(2) 0.32736(8) 0.0500(4) Uani d . 1 1
H H30 0.7587 -0.3505 0.3598 0.060 Uiso calc R 1 1
C C31 0.67265(8) -0.1426(2) 0.34107(7) 0.0440(3) Uani d . 1 1
H H31 0.6845 -0.0857 0.3829 0.053 Uiso calc R 1 1

loop_
_atom_site_aniso_label
_atom_site_aniso_U_11
_atom_site_aniso_U_22
_atom_site_aniso_U_33
_atom_site_aniso_U_12
_atom_site_aniso_U_13
_atom_site_aniso_U_23
O1 0.0459(5) 0.0411(5) 0.0436(5) 0.0008(4) 0.0050(4) 0.0052(4)
O2 0.0361(5) 0.0463(5) 0.0443(5) 0.0103(4) 0.0037(4) -0.0065(4)
O3 0.0498(6) 0.1293(12) 0.0434(6) 0.0096(7) 0.0000(5) 0.0035(6)
O4 0.0428(5) 0.0494(5) 0.0397(5) 0.0133(4) 0.0120(4) 0.0041(4)
O5 0.1021(9) 0.0679(7) 0.0420(6) 0.0397(7) 0.0066(6) 0.0050(5)
C1 0.0337(6) 0.0344(6) 0.0314(6) 0.0018(5) 0.0014(5) -0.0007(5)
C2 0.0354(6) 0.0390(7) 0.0376(6) 0.0052(5) 0.0020(5) -0.0014(5)
C3 0.0509(8) 0.0329(6) 0.0413(7) 0.0048(5) 0.0015(6) -0.0033(5)
C4 0.0486(8) 0.0346(7) 0.0359(6) -0.0053(5) -0.0009(5) -0.0003(5)
C5 0.0384(7) 0.0480(7) 0.0351(6) -0.0088(6) 0.0022(5) 0.0047(5)
C6 0.0334(6) 0.0551(8) 0.0398(7) -0.0001(6) 0.0074(5) 0.0081(6)
C7 0.0379(7) 0.0433(7) 0.0320(6) 0.0068(5) 0.0063(5) 0.0042(5)
C8 0.0348(6) 0.0366(6) 0.0330(6) 0.0007(5) 0.0037(5) 0.0006(5)
C9 0.0387(7) 0.0372(6) 0.0291(6) -0.0037(5) 0.0013(5) 0.0027(5)
C10 0.0338(6) 0.0356(6) 0.0276(6) 0.0004(5) 0.0016(5) 0.0016(5)
C11 0.0299(6) 0.0349(6) 0.0379(6) 0.0056(5) 0.0067(5) -0.0023(5)
C12 0.0328(6) 0.0457(7) 0.0380(7) -0.0004(5) 0.0074(5) -0.0069(5)
C13 0.0448(8) 0.0523(8) 0.0518(8) -0.0068(6) 0.0090(6) -0.0134(7)
C14 0.0525(9) 0.0782(11) 0.0598(10) -0.0155(8) 0.0068(7) -0.0281(9)
C15 0.0553(10) 0.1101(15) 0.0453(9) -0.0065(10) -0.0017(7) -0.0271(10)
C16 0.0739(12) 0.1018(15) 0.0393(8) -0.0034(11) -0.0025(8) 0.0056(9)
C17 0.0519(8) 0.0668(10) 0.0429(8) -0.0090(7) 0.0031(6) 0.0021(7)
C18 0.0459(8) 0.0463(7) 0.0427(7) 0.0049(6) 0.0062(6) -0.0003(6)
C19 0.0418(7) 0.0378(7) 0.0448(7) 0.0010(5) 0.0080(6) -0.0022(5)
C20 0.0412(7) 0.0434(7) 0.0459(7) 0.0023(6) 0.0086(6) -0.0019(6)
C21 0.0415(7) 0.0532(8) 0.0559(9) 0.0024(6) 0.0045(6) -0.0015(7)
C22 0.0404(8) 0.0544(9) 0.0736(10) 0.0009(6) 0.0138(7) -0.0081(8)
C23 0.0528(9) 0.0593(9) 0.0610(9) -0.0033(7) 0.0246(7) -0.0117(7)
C24 0.0519(8) 0.0538(8) 0.0470(8) -0.0025(7) 0.0118(7) -0.0054(6)
C25 0.0435(7) 0.0481(7) 0.0406(7) 0.0051(6) 0.0085(6) 0.0029(6)
C26 0.0393(7) 0.0436(7) 0.0440(7) 0.0022(6) 0.0141(6) 0.0034(6)
C27 0.0674(10) 0.0573(9) 0.0478(8) 0.0123(8) 0.0061(7) -0.0009(7)
C28 0.0854(13) 0.0589(10) 0.0574(10) 0.0143(9) 0.0130(9) -0.0116(8)
C29 0.0600(9) 0.0462(8) 0.0724(11) 0.0096(7) 0.0273(8) -0.0001(7)
C30 0.0385(7) 0.0516(8) 0.0625(9) 0.0070(6) 0.0156(7) 0.0083(7)
C31 0.0370(7) 0.0489(8) 0.0480(8) 0.0009(6) 0.0130(6) 0.0029(6)

loop_
_atom_type_symbol
_atom_type_description
_atom_type_scat_dispersion_real
_atom_type_scat_dispersion_imag
_atom_type_scat_source
C C 0.0181 0.0091 'International Tables Vol C Tables 4.2.6.8 and 6.1.1.4'
H H 0.0000 0.0000 'International Tables Vol C Tables 4.2.6.8 and 6.1.1.4'
O O 0.0492 0.0322 'International Tables Vol C Tables 4.2.6.8 and 6.1.1.4'

loop_
_geom_angle_atom_site_label_1
_geom_angle_atom_site_label_2
_geom_angle_atom_site_label_3
_geom_angle
C18 O2 C2 119.17(10)
C25 O4 C7 117.01(10)
C2 C1 C10 119.22(11)
C2 C1 C11 119.88(11)
C10 C1 C11 120.75(10)
C1 C2 C3 122.96(12)
C1 C2 O2 117.29(11)
C3 C2 O2 119.51(11)
C4 C3 C2 118.48(12)
C4 C3 H3 120.8
C2 C3 H3 120.8
C3 C4 C9 121.57(12)
C3 C4 H4 119.2
C9 C4 H4 119.2
C6 C5 C9 121.36(12)
C6 C5 H5 119.3
C9 C5 H5 119.3
C5 C6 C7 118.93(12)
C5 C6 H6 120.5
C7 C6 H6 120.5
C8 C7 C6 122.50(12)
C8 C7 O4 120.02(11)
C6 C7 O4 117.35(11)
C7 C8 C10 119.43(11)
C7 C8 H8 120.3
C10 C8 H8 120.3
C4 C9 C5 122.07(11)
C4 C9 C10 119.10(11)
C5 C9 C10 118.82(11)
C8 C10 C1 122.46(11)
C8 C10 C9 118.92(11)
C1 C10 C9 118.60(11)
O1 C11 C12 122.06(11)
O1 C11 C1 118.18(11)
C12 C11 C1 119.75(11)
C17 C12 C13 119.77(13)
C17 C12 C11 121.24(12)
C13 C12 C11 118.96(12)
C14 C13 C12 120.03(15)
C14 C13 H13 120.0
C12 C13 H13 120.0
C15 C14 C13 119.88(16)
C15 C14 H14 120.1
C13 C14 H14 120.1
C14 C15 C16 120.63(15)
C14 C15 H15 119.7
C16 C15 H15 119.7
C15 C16 C17 120.21(17)
C15 C16 H16 119.9
C17 C16 H16 119.9
C12 C17 C16 119.43(15)
C12 C17 H17 120.3
C16 C17 H17 120.3
O3 C18 O2 122.35(13)
O3 C18 C19 126.61(14)
O2 C18 C19 111.04(11)
C24 C19 C20 119.62(13)
C24 C19 C18 117.73(13)
C20 C19 C18 122.65(13)
C21 C20 C19 119.96(13)
C21 C20 H20 120.0
C19 C20 H20 120.0
C22 C21 C20 119.92(14)
C22 C21 H21 120.0
C20 C21 H21 120.0
C23 C22 C21 120.25(14)
C23 C22 H22 119.9
C21 C22 H22 119.9
C22 C23 C24 120.17(15)
C22 C23 H23 119.9
C24 C23 H23 119.9
C23 C24 C19 120.08(14)
C23 C24 H24 120.0
C19 C24 H24 120.0
O5 C25 O4 122.70(13)
O5 C25 C26 125.71(13)
O4 C25 C26 111.58(11)
C27 C26 C31 119.74(13)
C27 C26 C25 118.19(12)
C31 C26 C25 122.08(12)
C28 C27 C26 119.85(15)
C28 C27 H27 120.1
C26 C27 H27 120.1
C29 C28 C27 120.41(16)
C29 C28 H28 119.8
C27 C28 H28 119.8
C30 C29 C28 119.99(14)
C30 C29 H29 120.0
C28 C29 H29 120.0
C29 C30 C31 120.33(14)
C29 C30 H30 119.8
C31 C30 H30 119.8
C30 C31 C26 119.66(14)
C30 C31 H31 120.2
C26 C31 H31 120.2

loop_
_geom_bond_atom_site_label_1
_geom_bond_atom_site_label_2
_geom_bond_distance
O1 C11 1.2180(15)
O2 C18 1.3653(17)
O2 C2 1.4047(15)
O3 C18 1.1938(17)
O4 C25 1.3594(16)
O4 C7 1.4041(15)
O5 C25 1.1957(16)
C1 C2 1.3602(17)
C1 C10 1.4243(17)
C1 C11 1.5093(17)
C2 C3 1.4046(18)
C3 C4 1.363(2)
C3 H3 0.9500
C4 C9 1.4126(18)
C4 H4 0.9500
C5 C6 1.363(2)
C5 C9 1.4136(18)
C5 H5 0.9500
C6 C7 1.4021(19)
C6 H6 0.9500
C7 C8 1.3616(18)
C8 C10 1.4182(17)
C8 H8 0.9500
C9 C10 1.4262(17)
C11 C12 1.4800(17)
C12 C17 1.384(2)
C12 C13 1.3934(19)
C13 C14 1.380(2)
C13 H13 0.9500
C14 C15 1.369(3)
C14 H14 0.9500
C15 C16 1.377(3)
C15 H15 0.9500
C16 C17 1.386(2)
C16 H16 0.9500
C17 H17 0.9500
C18 C19 1.4805(19)
C19 C24 1.387(2)
C19 C20 1.3897(19)
C20 C21 1.3837(19)
C20 H20 0.9500
C21 C22 1.382(2)
C21 H21 0.9500
C22 C23 1.376(2)
C22 H22 0.9500
C23 C24 1.381(2)
C23 H23 0.9500
C24 H24 0.9500
C25 C26 1.4832(19)
C26 C27 1.387(2)
C26 C31 1.3876(18)
C27 C28 1.381(2)
C27 H27 0.9500
C28 C29 1.375(2)
C28 H28 0.9500
C29 C30 1.375(2)
C29 H29 0.9500
C30 C31 1.386(2)
C30 H30 0.9500
C31 H31 0.9500

loop_
_geom_hbond_atom_site_label_D
_geom_hbond_atom_site_label_H
_geom_hbond_atom_site_label_A
_geom_hbond_site_symmetry_A
_geom_hbond_distance_DH
_geom_hbond_distance_HA
_geom_hbond_distance_DA
_geom_hbond_angle_DHA
C3 H3 O1 1_565 0.95 2.30 3.2183(16) 164
C14 H14 O5 2_545 0.95 2.60 3.520(2) 164
C29 H29 Cg1 2_655 0.95 2.72 3.6396(18) 162
C15 H15 Cg2 2_545 0.95 2.78 3.6397(19) 150

loop_
_geom_torsion_atom_site_label_1
_geom_torsion_atom_site_label_2
_geom_torsion_atom_site_label_3
_geom_torsion_atom_site_label_4
_geom_torsion
C10 C1 C2 C3 -2.69(19)
C11 C1 C2 C3 172.90(11)
C10 C1 C2 O2 171.67(10)
C11 C1 C2 O2 -12.74(17)
C18 O2 C2 C1 112.74(13)
C18 O2 C2 C3 -72.69(16)
C1 C2 C3 C4 0.7(2)
O2 C2 C3 C4 -173.51(11)
C2 C3 C4 C9 1.19(19)
C9 C5 C6 C7 -0.61(19)
C5 C6 C7 C8 -1.32(19)
C5 C6 C7 O4 -177.23(11)
C25 O4 C7 C8 92.97(14)
C25 O4 C7 C6 -91.01(14)
C6 C7 C8 C10 1.59(18)
O4 C7 C8 C10 177.40(10)
C3 C4 C9 C5 178.27(12)
C3 C4 C9 C10 -1.06(18)
C6 C5 C9 C4 -177.17(12)
C6 C5 C9 C10 2.16(18)
C7 C8 C10 C1 178.38(11)
C7 C8 C10 C9 0.03(17)
C2 C1 C10 C8 -175.64(11)
C11 C1 C10 C8 8.81(17)
C2 C1 C10 C9 2.72(17)
C11 C1 C10 C9 -172.83(10)
C4 C9 C10 C8 177.51(10)
C5 C9 C10 C8 -1.84(16)
C4 C9 C10 C1 -0.91(16)
C5 C9 C10 C1 179.74(10)
C2 C1 C11 O1 -92.16(14)
C10 C1 C11 O1 83.36(14)
C2 C1 C11 C12 87.46(14)
C10 C1 C11 C12 -97.02(13)
O1 C11 C12 C17 172.31(13)
C1 C11 C12 C17 -7.30(18)
O1 C11 C12 C13 -5.81(18)
C1 C11 C12 C13 174.58(12)
C17 C12 C13 C14 -1.8(2)
C11 C12 C13 C14 176.31(13)
C12 C13 C14 C15 0.1(2)
C13 C14 C15 C16 1.7(3)
C14 C15 C16 C17 -1.8(3)
C13 C12 C17 C16 1.7(2)
C11 C12 C17 C16 -176.40(14)
C15 C16 C17 C12 0.1(3)
C2 O2 C18 O3 -4.3(2)
C2 O2 C18 C19 175.60(11)
O3 C18 C19 C24 -2.1(2)
O2 C18 C19 C24 178.03(12)
O3 C18 C19 C20 177.25(16)
O2 C18 C19 C20 -2.63(18)
C24 C19 C20 C21 1.1(2)
C18 C19 C20 C21 -178.25(13)
C19 C20 C21 C22 -0.4(2)
C20 C21 C22 C23 -0.5(2)
C21 C22 C23 C24 0.8(2)
C22 C23 C24 C19 0.0(2)
C20 C19 C24 C23 -0.9(2)
C18 C19 C24 C23 178.49(14)
C7 O4 C25 O5 -8.6(2)
C7 O4 C25 C26 172.23(11)
O5 C25 C26 C27 -21.8(2)
O4 C25 C26 C27 157.33(13)
O5 C25 C26 C31 157.80(16)
O4 C25 C26 C31 -23.11(18)
C31 C26 C27 C28 1.4(2)
C25 C26 C27 C28 -179.01(15)
C26 C27 C28 C29 -0.6(3)
C27 C28 C29 C30 -0.6(3)
C28 C29 C30 C31 1.1(2)
C29 C30 C31 C26 -0.3(2)
C27 C26 C31 C30 -0.9(2)
C25 C26 C31 C30 179.50(12)

loop_
_cod_related_entry_id
_cod_related_entry_database
_cod_related_entry_code
1 ChemSpider 30658322
